data_7054880
loop_
_publ_author_name
'Niu, Zhi-Gang'
'Zheng, Tao'
'Su, You-Hui'
'Wang, Peng-Jiang'
'Li, Xiao-Yan'
'Cui, Feng'
'Liang, Jiao'
'Li, Gao-Nan'

_publ_section_title
;
 Highly phosphorescent iridium(iii) complexes based on
 2-(biphenyl-4-yl)benzo[d]oxazole derivatives: synthesis, structures,
 properties and DFT calculations
;
_journal_issue 8
_journal_name_full 'New J. Chem.'
_journal_page_first 6025
_journal_paper_doi 10.1039/C5NJ00975H
_journal_volume 39
_journal_year 2015
_chemical_formula_moiety 'C43 H29 F2 Ir N2 O4'
_chemical_formula_sum 'C43 H29 F2 Ir N2 O4'
_chemical_formula_weight 867.88
_space_group_crystal_system monoclinic
_space_group_IT_number 14
_space_group_name_Hall '-P 2yn'
_space_group_name_H-M_alt 'P 1 21/n 1'
_symmetry_space_group_name_Hall '-P 2yn'
_symmetry_space_group_name_H-M 'P 1 21/n 1'
_atom_sites_solution_hydrogens geom
_audit_creation_date 2015-05-13
_audit_creation_method
;
Olex2 1.2
(compiled 2015.01.26 svn.r3150 for OlexSys, GUI svn.r4998)
;
_audit_update_record
;
2015-05-23 deposited with the CCDC.
2015-05-26 downloaded from the CCDC.
;
_cell_angle_alpha 90
_cell_angle_beta 112.598(6)
_cell_angle_gamma 90
_cell_formula_units_Z 4
_cell_length_a 12.8015(6)
_cell_length_b 21.5451(8)
_cell_length_c 13.7718(8)
_cell_measurement_reflns_used 5262
_cell_measurement_temperature 293(2)
_cell_measurement_theta_max 27.7840
_cell_measurement_theta_min 2.6450
_cell_volume 3506.8(3)
_computing_cell_refinement
;
CrysAlisPro, Agilent Technologies,
Version 1.171.36.28 (release 01-02-2013 CrysAlis171 .NET)
(compiled Feb  1 2013,16:14:44)
;
_computing_data_collection
;
CrysAlisPro, Agilent Technologies,
Version 1.171.36.28 (release 01-02-2013 CrysAlis171 .NET)
(compiled Feb  1 2013,16:14:44)
;
_computing_data_reduction
;
CrysAlisPro, Agilent Technologies,
Version 1.171.36.28 (release 01-02-2013 CrysAlis171 .NET)
(compiled Feb  1 2013,16:14:44)
;
_computing_molecular_graphics 'Olex2 (Dolomanov et al., 2009)'
_computing_publication_material 'Olex2 (Dolomanov et al., 2009)'
_computing_structure_refinement 'ShelXL (Sheldrick, 2008)'
_diffrn_ambient_temperature 293(2)
_diffrn_detector_area_resol_mean 10.5095
_diffrn_measured_fraction_theta_full 0.999
_diffrn_measured_fraction_theta_max 0.999
_diffrn_measurement_details
;
  1 omega  -84.00    0.00   1.0000   60.0000
omega____ theta____ kappa____ phi______ frames
    -      -13.0184  -57.0000 -120.0000 84

  2 omega  -42.00   53.00   1.0000   60.0000
omega____ theta____ kappa____ phi______ frames
    -      -13.0184   57.0000   30.0000 95
;
_diffrn_measurement_device_type 'Xcalibur, Atlas, Gemini ultra'
_diffrn_measurement_method '\w scans'
_diffrn_orient_matrix_UB_11 -0.0136009000
_diffrn_orient_matrix_UB_12 -0.0317268000
_diffrn_orient_matrix_UB_13 0.0022802000
_diffrn_orient_matrix_UB_21 0.0047332000
_diffrn_orient_matrix_UB_22 0.0041072000
_diffrn_orient_matrix_UB_23 0.0526510000
_diffrn_orient_matrix_UB_31 -0.0582765000
_diffrn_orient_matrix_UB_32 0.0077084000
_diffrn_orient_matrix_UB_33 -0.0183947000
_diffrn_radiation_monochromator graphite
_diffrn_radiation_type MoK\a
_diffrn_radiation_wavelength 0.710
_diffrn_reflns_av_R_equivalents 0.0420
_diffrn_reflns_av_unetI/netI 0.0621
_diffrn_reflns_laue_measured_fraction_full 0.999
_diffrn_reflns_laue_measured_fraction_max 0.999
_diffrn_reflns_limit_h_max 15
_diffrn_reflns_limit_h_min -15
_diffrn_reflns_limit_k_max 23
_diffrn_reflns_limit_k_min -26
_diffrn_reflns_limit_l_max 17
_diffrn_reflns_limit_l_min -12
_diffrn_reflns_number 15198
_diffrn_reflns_point_group_measured_fraction_full 0.999
_diffrn_reflns_point_group_measured_fraction_max 0.999
_diffrn_reflns_theta_full 25.214
_diffrn_reflns_theta_max 26.339
_diffrn_reflns_theta_min 2.475
_diffrn_source 'Enhance (Mo) X-ray Source'
_exptl_absorpt_coefficient_mu 3.865
_exptl_absorpt_correction_T_max 1.00000
_exptl_absorpt_correction_T_min 0.53236
_exptl_absorpt_correction_type multi-scan
_exptl_absorpt_process_details
;
CrysAlisPro, Agilent Technologies,
Version 1.171.36.28 (release 01-02-2013 CrysAlis171 .NET)
(compiled Feb  1 2013,16:14:44)
Empirical absorption correction using spherical harmonics,
 implemented in SCALE3 ABSPACK scaling algorithm.
;
_exptl_crystal_colour orange
_exptl_crystal_density_diffrn 1.644
_exptl_crystal_description block
_exptl_crystal_F_000 1712
_exptl_crystal_size_max 0.14
_exptl_crystal_size_mid 0.12
_exptl_crystal_size_min 0.11
_refine_diff_density_max 1.624
_refine_diff_density_min -1.105
_refine_diff_density_rms 0.111
_refine_ls_extinction_method none
_refine_ls_goodness_of_fit_ref 1.026
_refine_ls_hydrogen_treatment constr
_refine_ls_matrix_type full
_refine_ls_number_parameters 435
_refine_ls_number_reflns 7158
_refine_ls_number_restraints 5
_refine_ls_restrained_S_all 1.039
_refine_ls_R_factor_all 0.0769
_refine_ls_R_factor_gt 0.0480
_refine_ls_shift/su_max 0.002
_refine_ls_shift/su_mean 0.000
_refine_ls_structure_factor_coef Fsqd
_refine_ls_weighting_details 'w=1/[\s^2^(Fo^2^)+(0.0496P)^2^+4.3102P] where P=(Fo^2^+2Fc^2^)/3'
_refine_ls_weighting_scheme calc
_refine_ls_wR_factor_gt 0.1051
_refine_ls_wR_factor_ref 0.1186
_reflns_Friedel_coverage 0.000
_reflns_number_gt 5128
_reflns_number_total 7158
_reflns_threshold_expression 'I > 2\s(I)'
_cod_data_source_file c5nj00975h2.cif
_cod_data_source_block syhbzfa
_cod_depositor_comments 'Adding full bibliography for 7054880--7054883.cif.'
_cod_original_cell_volume 3506.7(3)
_cod_database_code 7054880
_chemical_oxdiff_formula 'C1 O1 N1 F1 Ir1'
_shelx_space_group_comment
;
The symmetry employed for this shelxl refinement is uniquely defined
by the following loop, which should always be used as a source of
symmetry information in preference to the above space-group names.
They are only intended as comments.
;
_shelx_estimated_absorpt_t_max 0.676
_shelx_estimated_absorpt_t_min 0.614
_reflns_odcompleteness_completeness 99.89
_reflns_odcompleteness_iscentric 1
_reflns_odcompleteness_theta 26.32
_olex2_refinement_description
;
1. Fixed Uiso
 At 1.2 times of:
  All C(H) groups
 At 1.5 times of:
  All C(H,H,H) groups
2. Restrained distances
 C33-C34 \\sim C38-C37
 with sigma of 0.02
 C31-C32 \\sim C33-C38
 with sigma of 0.02
 C5-C4 \\sim C37-C36
 with sigma of 0.02
 C38-C33 \\sim C34-C35
 with sigma of 0.02
3. Uiso/Uaniso restraints and constraints
Uanis(C33) = Uanis(C38)
Uanis(C33) = Uanis(C38) = Uanis(C37) = Uanis(C36) = Uanis(C35) = Uanis(C34)
Uanis(C23) = Uanis(C33)
4.a Aromatic/amide H refined with riding coordinates:
 C12(H12), C2(H2), C31(H31), C3(H3), C40(H40), C5(H5), C10(H10), C9(H9),
 C4(H4), C23(H23), C24(H24), C19(H19), C22(H22), C16(H16), C15(H15), C18(H18),
 C28(H28), C29(H29), C34(H34), C38(H38), C35(H35), C37(H37), C21(H21)
4.b Idealised Me refined as rotating group:
 C43(H43a,H43b,H43c), C42(H42a,H42b,H42c)
;
_shelx_shelxl_version_number 2014/7
_olex2_submission_special_instructions 'No special instructions were received'

loop_
_space_group_symop_operation_xyz
'x, y, z'
'-x+1/2, y+1/2, -z+1/2'
'-x, -y, -z'
'x-1/2, -y-1/2, z-1/2'

loop_
_atom_site_label
_atom_site_type_symbol
_atom_site_fract_x
_atom_site_fract_y
_atom_site_fract_z
_atom_site_U_iso_or_equiv
_atom_site_adp_type
_atom_site_occupancy
_atom_site_site_symmetry_order
_atom_site_calc_flag
_atom_site_refinement_flags_posn
Ir1 Ir 0.72213(2) 0.60894(2) 0.31957(2) 0.04667(11) Uani 1 1 d .
O3 O 0.8184(4) 0.5328(2) 0.2992(4) 0.0535(12) Uani 1 1 d .
O1 O 0.4426(3) 0.5027(2) 0.1627(4) 0.0555(12) Uani 1 1 d .
O4 O 0.7714(4) 0.6621(2) 0.2121(4) 0.0667(14) Uani 1 1 d .
C33 C 0.3613(9) 0.7689(6) 0.2912(10) 0.1243(18) Uani 1 1 d D
N1 N 0.5821(4) 0.5729(2) 0.2060(4) 0.0446(13) Uani 1 1 d .
N2 N 0.8554(4) 0.6508(2) 0.4345(4) 0.0506(14) Uani 1 1 d .
C41 C 0.8794(6) 0.5341(4) 0.2463(6) 0.0571(19) Uani 1 1 d .
C12 C 0.7206(5) 0.5380(3) 0.5171(6) 0.0540(18) Uani 1 1 d .
H12 H 0.7785 0.5635 0.5602 0.065 Uiso 1 1 calc R
C2 C 0.5239(7) 0.6211(4) 0.0244(6) 0.068(2) Uani 1 1 d .
H2 H 0.5811 0.6506 0.0409 0.082 Uiso 1 1 calc R
C14 C 0.7396(6) 0.4767(4) 0.6816(6) 0.060(2) Uani 1 1 d .
C43 C 0.9470(6) 0.4756(4) 0.2512(7) 0.079(3) Uani 1 1 d .
H43A H 1.0149 0.4762 0.3137 0.119 Uiso 1 1 calc GR
H43B H 0.9664 0.4735 0.1905 0.119 Uiso 1 1 calc GR
H43C H 0.9026 0.4400 0.2525 0.119 Uiso 1 1 calc GR
C11 C 0.6854(5) 0.4897(4) 0.5627(6) 0.0574(19) Uani 1 1 d .
C31 C 0.5275(5) 0.6977(3) 0.3100(6) 0.064(2) Uani 1 1 d D
H31 H 0.4756 0.6690 0.2678 0.077 Uiso 1 1 calc R
C3 C 0.4418(7) 0.6151(4) -0.0773(6) 0.074(2) Uani 1 1 d .
H3 H 0.4443 0.6411 -0.1302 0.088 Uiso 1 1 calc R
C6 C 0.4299(6) 0.5380(4) 0.0731(6) 0.0561(18) Uani 1 1 d .
C32 C 0.6414(5) 0.6832(3) 0.3471(6) 0.0543(18) Uani 1 1 d D
C40 C 0.8902(7) 0.5825(5) 0.1867(7) 0.077(2) Uani 1 1 d .
H40 H 0.9385 0.5756 0.1518 0.092 Uiso 1 1 calc R
C20 C 0.9729(5) 0.6435(3) 0.4916(5) 0.0502(17) Uani 1 1 d .
C5 C 0.3481(6) 0.5314(4) -0.0280(6) 0.064(2) Uani 1 1 d D
H5 H 0.2913 0.5017 -0.0442 0.076 Uiso 1 1 calc R
C1 C 0.5155(5) 0.5811(3) 0.0987(6) 0.0495(16) Uani 1 1 d .
C10 C 0.5991(6) 0.4498(4) 0.4989(6) 0.064(2) Uani 1 1 d .
H10 H 0.5770 0.4162 0.5288 0.077 Uiso 1 1 calc R
C9 C 0.5473(6) 0.4604(4) 0.3924(6) 0.061(2) Uani 1 1 d .
H9 H 0.4892 0.4346 0.3506 0.073 Uiso 1 1 calc R
C4 C 0.3561(6) 0.5707(4) -0.1011(6) 0.070(2) Uani 1 1 d D
H4 H 0.3027 0.5681 -0.1696 0.084 Uiso 1 1 calc R
C7 C 0.5357(5) 0.5268(3) 0.2395(5) 0.0468(16) Uani 1 1 d .
C25 C 1.0111(6) 0.6977(3) 0.5489(7) 0.069(2) Uani 1 1 d .
C23 C 1.1936(9) 0.6582(6) 0.6205(10) 0.1243(18) Uani 1 1 d .
H23 H 1.2698 0.6623 0.6635 0.149 Uiso 1 1 calc R
C24 C 1.1222(6) 0.7069(4) 0.6165(7) 0.083(3) Uani 1 1 d .
H24 H 1.1466 0.7429 0.6560 0.100 Uiso 1 1 calc R
C30 C 0.4875(6) 0.7538(4) 0.3334(7) 0.073(2) Uani 1 1 d .
C8 C 0.5821(5) 0.5097(3) 0.3477(6) 0.0497(17) Uani 1 1 d .
C39 C 0.8388(7) 0.6409(5) 0.1708(7) 0.077(2) Uani 1 1 d .
C19 C 0.7713(6) 0.5265(5) 0.7477(7) 0.075(3) Uani 1 1 d .
H19 H 0.7588 0.5667 0.7214 0.090 Uiso 1 1 calc R
C13 C 0.6730(5) 0.5508(3) 0.4077(5) 0.0440(15) Uani 1 1 d .
C27 C 0.7160(6) 0.7289(3) 0.4132(7) 0.065(2) Uani 1 1 d .
C26 C 0.8314(6) 0.7071(3) 0.4590(7) 0.066(2) Uani 1 1 d .
C22 C 1.1586(6) 0.6037(4) 0.5646(7) 0.068(2) Uani 1 1 d .
H22 H 1.2108 0.5725 0.5707 0.081 Uiso 1 1 calc R
C16 C 0.8132(9) 0.4075(6) 0.8263(9) 0.099(3) Uani 1 1 d .
H16 H 0.8261 0.3669 0.8512 0.119 Uiso 1 1 calc R
C15 C 0.7613(8) 0.4201(6) 0.7177(8) 0.093(3) Uani 1 1 d .
H15 H 0.7421 0.3871 0.6705 0.111 Uiso 1 1 calc R
C42 C 0.8574(11) 0.6854(6) 0.0937(11) 0.140(5) Uani 1 1 d .
H42A H 0.7932 0.6841 0.0281 0.210 Uiso 1 1 calc GR
H42B H 0.9241 0.6735 0.0824 0.210 Uiso 1 1 calc GR
H42C H 0.8666 0.7267 0.1216 0.210 Uiso 1 1 calc GR
O2 O 0.9197(4) 0.7378(2) 0.5279(5) 0.0834(19) Uani 1 1 d .
F1 F 0.8960(5) 0.4461(4) 0.9975(4) 0.134(2) Uani 1 1 d .
C18 C 0.8243(7) 0.5154(6) 0.8584(8) 0.094(3) Uani 1 1 d .
H18 H 0.8452 0.5483 0.9057 0.112 Uiso 1 1 calc R
C17 C 0.8433(8) 0.4560(7) 0.8926(8) 0.094(3) Uani 1 1 d .
C28 C 0.6782(7) 0.7855(4) 0.4350(8) 0.097(3) Uani 1 1 d .
H28 H 0.7291 0.8145 0.4776 0.116 Uiso 1 1 calc R
C29 C 0.5639(7) 0.7980(4) 0.3927(8) 0.096(3) Uani 1 1 d .
H29 H 0.5378 0.8366 0.4041 0.116 Uiso 1 1 calc R
F2 F 0.0233(5) 0.8044(4) 0.1901(9) 0.212(5) Uani 1 1 d .
C36 C 0.1348(9) 0.7916(6) 0.2260(11) 0.1243(18) Uani 1 1 d D
C34 C 0.2980(8) 0.7448(6) 0.3458(11) 0.1243(18) Uani 1 1 d D
H34 H 0.3341 0.7206 0.4053 0.149 Uiso 1 1 calc R
C38 C 0.3127(8) 0.7933(6) 0.2072(10) 0.1243(18) Uani 1 1 d D
H38 H 0.3526 0.8038 0.1656 0.149 Uiso 1 1 calc R
C35 C 0.1837(8) 0.7559(6) 0.3139(10) 0.1243(18) Uani 1 1 d D
H35 H 0.1419 0.7398 0.3503 0.149 Uiso 1 1 calc R
C37 C 0.1894(8) 0.8068(6) 0.1692(11) 0.1243(18) Uani 1 1 d D
H37 H 0.1524 0.8261 0.1046 0.149 Uiso 1 1 calc R
C21 C 1.0458(6) 0.5955(3) 0.4992(6) 0.062(2) Uani 1 1 d .
H21 H 1.0207 0.5588 0.4619 0.074 Uiso 1 1 calc R

loop_
_atom_site_aniso_label
_atom_site_aniso_U_11
_atom_site_aniso_U_22
_atom_site_aniso_U_33
_atom_site_aniso_U_23
_atom_site_aniso_U_13
_atom_site_aniso_U_12
Ir1 0.03355(15) 0.04290(16) 0.04910(18) -0.00598(13) -0.00016(11) 0.00130(11)
O3 0.038(2) 0.056(3) 0.060(3) -0.007(2) 0.011(2) 0.005(2)
O1 0.036(2) 0.070(3) 0.050(3) -0.013(2) 0.005(2) -0.007(2)
O4 0.048(3) 0.065(3) 0.072(4) 0.004(3) 0.006(3) -0.006(3)
C33 0.068(3) 0.146(4) 0.144(5) -0.006(3) 0.024(3) 0.023(3)
N1 0.033(3) 0.047(3) 0.040(3) -0.009(3) 0.000(2) 0.008(2)
N2 0.040(3) 0.043(3) 0.053(3) -0.009(3) -0.001(3) 0.004(2)
C41 0.039(4) 0.069(5) 0.051(4) -0.007(4) 0.004(3) -0.003(4)
C12 0.035(3) 0.061(4) 0.052(4) -0.018(4) 0.002(3) 0.003(3)
C2 0.058(5) 0.065(5) 0.063(5) 0.008(4) 0.003(4) -0.007(4)
C14 0.034(3) 0.093(6) 0.046(4) -0.003(4) 0.007(3) -0.001(4)
C43 0.051(4) 0.102(7) 0.076(6) -0.015(5) 0.014(4) 0.023(5)
C11 0.036(3) 0.077(5) 0.053(5) -0.002(4) 0.012(3) 0.001(4)
C31 0.040(4) 0.053(4) 0.080(6) -0.011(4) 0.002(4) 0.009(3)
C3 0.072(5) 0.075(5) 0.049(5) 0.006(4) -0.004(4) 0.001(4)
C6 0.044(4) 0.068(5) 0.050(4) -0.010(4) 0.011(3) 0.006(4)
C32 0.046(4) 0.045(4) 0.058(4) -0.006(3) 0.003(3) 0.005(3)
C40 0.061(5) 0.095(7) 0.077(6) -0.003(5) 0.029(5) -0.002(5)
C20 0.033(3) 0.049(4) 0.052(4) -0.002(3) -0.002(3) -0.002(3)
C5 0.040(4) 0.085(6) 0.056(5) -0.014(4) 0.008(4) 0.002(4)
C1 0.036(3) 0.056(4) 0.047(4) -0.010(3) 0.006(3) -0.003(3)
C10 0.049(4) 0.074(5) 0.068(5) 0.001(4) 0.020(4) -0.004(4)
C9 0.041(4) 0.070(5) 0.063(5) -0.010(4) 0.010(4) -0.004(4)
C4 0.052(4) 0.086(6) 0.049(5) -0.004(4) -0.007(4) 0.008(4)
C7 0.032(3) 0.048(4) 0.049(4) -0.015(3) 0.003(3) -0.003(3)
C25 0.052(4) 0.051(4) 0.077(6) -0.016(4) -0.005(4) 0.003(4)
C23 0.068(3) 0.146(4) 0.144(5) -0.006(3) 0.024(3) 0.023(3)
C24 0.053(5) 0.067(5) 0.093(7) -0.028(5) -0.012(4) -0.003(4)
C30 0.049(4) 0.069(5) 0.082(6) -0.004(5) 0.003(4) 0.017(4)
C8 0.032(3) 0.056(4) 0.059(5) -0.004(4) 0.015(3) 0.001(3)
C39 0.055(5) 0.089(7) 0.082(6) 0.003(5) 0.021(5) -0.017(5)
C19 0.045(4) 0.116(8) 0.060(5) 0.003(5) 0.014(4) 0.009(5)
C13 0.030(3) 0.050(4) 0.049(4) -0.006(3) 0.012(3) 0.005(3)
C27 0.043(4) 0.052(4) 0.076(5) -0.015(4) -0.003(4) 0.010(3)
C26 0.044(4) 0.054(4) 0.075(5) -0.011(4) -0.006(4) -0.006(3)
C22 0.047(4) 0.064(5) 0.075(6) -0.008(4) 0.004(4) 0.014(4)
C16 0.091(7) 0.129(9) 0.071(7) 0.026(7) 0.024(6) 0.011(7)
C15 0.074(6) 0.130(9) 0.072(7) 0.005(7) 0.025(5) -0.005(6)
C42 0.142(10) 0.125(10) 0.183(13) 0.060(10) 0.095(10) 0.008(8)
O2 0.048(3) 0.052(3) 0.110(5) -0.033(3) -0.014(3) -0.001(2)
F1 0.108(4) 0.212(7) 0.064(4) 0.036(4) 0.015(3) 0.015(5)
C18 0.059(5) 0.155(11) 0.061(6) -0.021(7) 0.016(5) 0.001(6)
C17 0.067(6) 0.151(11) 0.056(6) 0.031(7) 0.016(5) 0.016(7)
C28 0.064(5) 0.065(5) 0.123(9) -0.040(6) -0.006(5) 0.014(4)
C29 0.060(5) 0.065(5) 0.129(9) -0.043(6) -0.003(5) 0.018(4)
F2 0.054(3) 0.158(7) 0.371(14) -0.055(8) 0.024(6) 0.028(4)
C36 0.068(3) 0.146(4) 0.144(5) -0.006(3) 0.024(3) 0.023(3)
C34 0.068(3) 0.146(4) 0.144(5) -0.006(3) 0.024(3) 0.023(3)
C38 0.068(3) 0.146(4) 0.144(5) -0.006(3) 0.024(3) 0.023(3)
C35 0.068(3) 0.146(4) 0.144(5) -0.006(3) 0.024(3) 0.023(3)
C37 0.068(3) 0.146(4) 0.144(5) -0.006(3) 0.024(3) 0.023(3)
C21 0.046(4) 0.059(4) 0.063(5) -0.011(4) 0.002(4) 0.002(3)

loop_
_atom_type_symbol
_atom_type_description
_atom_type_scat_dispersion_real
_atom_type_scat_dispersion_imag
_atom_type_scat_source
C C 0.0033 0.0016 'International Tables Vol C Tables 4.2.6.8 and 6.1.1.4'
H H 0.0000 0.0000 'International Tables Vol C Tables 4.2.6.8 and 6.1.1.4'
F F 0.0171 0.0103 'International Tables Vol C Tables 4.2.6.8 and 6.1.1.4'
Ir Ir -1.4442 7.9887 'International Tables Vol C Tables 4.2.6.8 and 6.1.1.4'
N N 0.0061 0.0033 'International Tables Vol C Tables 4.2.6.8 and 6.1.1.4'
O O 0.0106 0.0060 'International Tables Vol C Tables 4.2.6.8 and 6.1.1.4'

loop_
_geom_angle_atom_site_label_1
_geom_angle_atom_site_label_2
_geom_angle_atom_site_label_3
_geom_angle
O3 Ir1 O4 88.9(2)
N1 Ir1 O3 89.35(18)
N1 Ir1 O4 94.6(2)
N1 Ir1 N2 175.56(19)
N2 Ir1 O3 95.09(19)
N2 Ir1 O4 85.4(2)
C32 Ir1 O3 175.8(2)
C32 Ir1 O4 90.8(3)
C32 Ir1 N1 94.8(2)
C32 Ir1 N2 80.8(2)
C13 Ir1 O3 86.0(2)
C13 Ir1 O4 173.1(2)
C13 Ir1 N1 80.6(2)
C13 Ir1 N2 99.8(2)
C13 Ir1 C32 94.5(3)
C41 O3 Ir1 125.4(5)
C7 O1 C6 104.3(5)
C39 O4 Ir1 122.7(5)
C34 C33 C30 117.6(10)
C38 C33 C30 122.6(11)
C38 C33 C34 119.1(12)
C1 N1 Ir1 139.7(5)
C7 N1 Ir1 113.6(4)
C7 N1 C1 106.7(5)
C20 N2 Ir1 141.0(4)
C26 N2 Ir1 113.3(4)
C26 N2 C20 105.1(5)
O3 C41 C43 115.3(7)
O3 C41 C40 126.5(7)
C40 C41 C43 118.2(8)
C11 C12 H12 118.4
C11 C12 C13 123.2(6)
C13 C12 H12 118.4
C3 C2 H2 121.8
C1 C2 H2 121.8
C1 C2 C3 116.4(7)
C19 C14 C11 117.6(8)
C15 C14 C11 121.3(8)
C15 C14 C19 121.0(9)
C41 C43 H43A 109.5
C41 C43 H43B 109.5
C41 C43 H43C 109.5
H43A C43 H43B 109.5
H43A C43 H43C 109.5
H43B C43 H43C 109.5
C12 C11 C14 122.0(7)
C12 C11 C10 119.5(7)
C10 C11 C14 118.5(7)
C32 C31 H31 118.7
C32 C31 C30 122.5(7)
C30 C31 H31 118.7
C2 C3 H3 119.4
C2 C3 C4 121.3(8)
C4 C3 H3 119.4
C5 C6 O1 127.7(7)
C1 C6 O1 109.1(6)
C1 C6 C5 123.1(7)
C31 C32 Ir1 130.7(5)
C31 C32 C27 115.7(6)
C27 C32 Ir1 113.6(5)
C41 C40 H40 115.5
C41 C40 C39 129.1(8)
C39 C40 H40 115.5
C25 C20 N2 106.9(6)
C21 C20 N2 132.4(6)
C21 C20 C25 120.7(6)
C6 C5 H5 122.0
C4 C5 C6 116.0(7)
C4 C5 H5 122.0
C2 C1 N1 132.3(6)
C6 C1 N1 106.7(6)
C6 C1 C2 121.0(7)
C11 C10 H10 119.8
C9 C10 C11 120.3(7)
C9 C10 H10 119.8
C10 C9 H9 120.2
C10 C9 C8 119.7(7)
C8 C9 H9 120.2
C3 C4 H4 118.9
C5 C4 C3 122.2(7)
C5 C4 H4 118.9
O1 C7 C8 127.2(6)
N1 C7 O1 113.1(6)
N1 C7 C8 119.6(6)
C20 C25 O2 108.6(6)
C24 C25 C20 123.4(7)
C24 C25 O2 127.9(7)
C24 C23 H23 118.1
C24 C23 C22 123.8(9)
C22 C23 H23 118.1
C25 C24 H24 122.8
C23 C24 C25 114.3(8)
C23 C24 H24 122.8
C31 C30 C33 121.6(8)
C29 C30 C33 118.8(8)
C29 C30 C31 119.5(7)
C9 C8 C7 125.9(6)
C9 C8 C13 122.9(7)
C7 C8 C13 111.2(6)
O4 C39 C40 127.3(8)
O4 C39 C42 113.5(9)
C40 C39 C42 119.2(9)
C14 C19 H19 120.7
C14 C19 C18 118.6(10)
C18 C19 H19 120.7
C12 C13 Ir1 131.0(5)
C12 C13 C8 114.4(6)
C8 C13 Ir1 114.1(5)
C32 C27 C26 112.1(6)
C28 C27 C32 122.6(6)
C28 C27 C26 125.1(7)
N2 C26 C27 119.0(6)
N2 C26 O2 114.6(6)
O2 C26 C27 126.4(7)
C23 C22 H22 119.9
C23 C22 C21 120.3(8)
C21 C22 H22 119.9
C15 C16 H16 121.1
C17 C16 H16 121.1
C17 C16 C15 117.8(11)
C14 C15 C16 121.9(11)
C14 C15 H15 119.1
C16 C15 H15 119.1
C39 C42 H42A 109.5
C39 C42 H42B 109.5
C39 C42 H42C 109.5
H42A C42 H42B 109.5
H42A C42 H42C 109.5
H42B C42 H42C 109.5
C26 O2 C25 104.7(5)
C19 C18 H18 120.8
C17 C18 C19 118.4(10)
C17 C18 H18 120.8
C16 C17 F1 119.9(12)
C16 C17 C18 122.2(10)
C18 C17 F1 117.9(12)
C27 C28 H28 120.5
C29 C28 C27 118.9(8)
C29 C28 H28 120.5
C30 C29 H29 119.7
C28 C29 C30 120.6(7)
C28 C29 H29 119.7
F2 C36 C35 120.1(13)
C37 C36 F2 118.3(13)
C37 C36 C35 121.0(11)
C33 C34 H34 119.1
C35 C34 C33 121.9(13)
C35 C34 H34 119.1
C33 C38 H38 119.7
C33 C38 C37 120.6(13)
C37 C38 H38 119.7
C36 C35 C34 116.7(13)
C36 C35 H35 121.7
C34 C35 H35 121.7
C36 C37 C38 119.4(12)
C36 C37 H37 120.3
C38 C37 H37 120.3
C20 C21 C22 117.5(7)
C20 C21 H21 121.3
C22 C21 H21 121.3

loop_
_geom_bond_atom_site_label_1
_geom_bond_atom_site_label_2
_geom_bond_distance
Ir1 O3 2.134(4)
Ir1 O4 2.148(6)
Ir1 N1 2.027(5)
Ir1 N2 2.038(5)
Ir1 C32 2.019(6)
Ir1 C13 2.007(7)
O3 C41 1.256(8)
O1 C6 1.406(9)
O1 C7 1.356(7)
O4 C39 1.285(10)
C33 C30 1.527(13)
C33 C34 1.400(13)
C33 C38 1.204(12)
N1 C1 1.404(8)
N1 C7 1.327(8)
N2 C20 1.413(7)
N2 C26 1.326(9)
C41 C43 1.516(10)
C41 C40 1.366(11)
C12 H12 0.9300
C12 C11 1.377(10)
C12 C13 1.419(9)
C2 H2 0.9300
C2 C3 1.397(10)
C2 C1 1.375(10)
C14 C11 1.539(10)
C14 C19 1.364(11)
C14 C15 1.306(13)
C43 H43A 0.9600
C43 H43B 0.9600
C43 H43C 0.9600
C11 C10 1.409(10)
C31 H31 0.9300
C31 C32 1.382(8)
C31 C30 1.398(10)
C3 H3 0.9300
C3 C4 1.397(11)
C6 C5 1.391(9)
C6 C1 1.374(9)
C32 C27 1.429(9)
C40 H40 0.9300
C40 C39 1.399(13)
C20 C25 1.387(9)
C20 C21 1.371(9)
C5 H5 0.9300
C5 C4 1.348(10)
C10 H10 0.9300
C10 C9 1.377(10)
C9 H9 0.9300
C9 C8 1.384(10)
C4 H4 0.9300
C7 C8 1.425(10)
C25 C24 1.383(10)
C25 O2 1.393(9)
C23 H23 0.9300
C23 C24 1.379(13)
C23 C22 1.380(14)
C24 H24 0.9300
C30 C29 1.385(11)
C8 C13 1.442(9)
C39 C42 1.517(13)
C19 H19 0.9300
C19 C18 1.430(12)
C27 C26 1.443(9)
C27 C28 1.387(10)
C26 O2 1.338(8)
C22 H22 0.9300
C22 C21 1.389(10)
C16 H16 0.9300
C16 C15 1.410(13)
C16 C17 1.342(15)
C15 H15 0.9300
C42 H42A 0.9600
C42 H42B 0.9600
C42 H42C 0.9600
F1 C17 1.356(10)
C18 H18 0.9300
C18 C17 1.354(15)
C28 H28 0.9300
C28 C29 1.378(11)
C29 H29 0.9300
F2 C36 1.348(12)
C36 C35 1.367(16)
C36 C37 1.275(13)
C34 H34 0.9300
C34 C35 1.376(11)
C38 H38 0.9300
C38 C37 1.489(12)
C35 H35 0.9300
C37 H37 0.9300
C21 H21 0.9300
